data_1535511
loop_
_publ_author_name
'Tkachuk, A.V.'
'Crerar, S.J.'
'Mar, A.'

_publ_section_title
;
 Synthesis and structure of ternary transition-metal silicides Zr3 Mn4 Si6
 and Hf3 Mn4 Si6
;
_journal_name_full 'Journal of Solid State Chemistry'
_journal_page_first 3939
_journal_page_last 3943
_journal_volume 177
_journal_year 2004
_chemical_formula_sum 'Mn4 Si6 Zr3'
_chemical_name_systematic 'Zr3 Mn4 Si6'
_space_group_IT_number 135
_symmetry_space_group_name_Hall '-P 4c 2ab'
_symmetry_space_group_name_H-M 'P 42/m b c'
_cell_angle_alpha 90
_cell_angle_beta 90
_cell_angle_gamma 90
_cell_formula_units_Z 8
_cell_length_a 17.1325
_cell_length_b 17.1325
_cell_length_c 5.1058
_cell_volume 1498.667
_citation_journal_id_ASTM JSSCBI
_cod_data_source_file Tkachuk_JSSCBI_2004_1729.cif
_cod_data_source_block Mn4Si6Zr3
_cod_database_code 1535511

loop_
_symmetry_equiv_pos_as_xyz
x,y,z
-y,x,z+1/2
-x,-y,z
y,-x,z+1/2
x+1/2,-y+1/2,-z
y+1/2,x+1/2,-z+1/2
-x+1/2,y+1/2,-z
-y+1/2,-x+1/2,-z+1/2
-x,-y,-z
y,-x,-z-1/2
x,y,-z
-y,x,-z-1/2
-x-1/2,y-1/2,z
-y-1/2,-x-1/2,z-1/2
x-1/2,-y-1/2,z
y-1/2,x-1/2,z-1/2

loop_
_atom_site_label
_atom_site_type_symbol
_atom_site_fract_x
_atom_site_fract_y
_atom_site_fract_z
_atom_site_occupancy
_atom_site_U_iso_or_equiv
Si2 Si 0.06132 0.03048 0 1 0.0
Si6 Si 0.16235 0.66235 0.25 1 0.0
Si5 Si 0.43028 0.36132 0 1 0.0
Mn3 Mn 0.62585 0.12585 0.25 1 0.0
Zr1 Zr 0.20427 0.10168 0 1 0.0
Zr3 Zr 0.47279 0.20998 0 1 0.0
Zr2 Zr 0.28198 0.29871 0 1 0.0
Si4 Si 0.22549 0.45254 0 1 0.0
Mn2 Mn 0.38428 0.04193 0 1 0.0
Si1 Si 0.02157 0.43451 0 1 0.0
Mn1 Mn 0.05172 0.1541 0.24973 1 0.0
Si3 Si 0.13082 0.24753 0 1 0.0
